data_4025033
loop_
_publ_author_name
'Ashraf Wilsily'
'Eric Fillion'

_publ_section_title
;
Asymmetric Synthesis of All-Carbon Benzylic Quaternary Stereocenters via
Conjugate Addition to Alkylidene and Indenylidene Meldrum's Acids
;
_journal_name_full 'Journal of Organic Chemistry'
_journal_page_first 8583
_journal_page_last 8594
_journal_paper_doi 10.1021/jo901559d
_journal_volume 74
_journal_year 2009
_chemical_formula_sum 'C15 H14 O4'
_chemical_formula_weight 258.26
_chemical_name_systematic
; 
 ? 
;
_space_group_IT_number 14
_symmetry_cell_setting monoclinic
_symmetry_space_group_name_Hall '-P 2yn'
_symmetry_space_group_name_H-M 'P 1 21/n 1'
_atom_sites_solution_hydrogens geom
_atom_sites_solution_primary direct
_atom_sites_solution_secondary difmap
_audit_creation_method SHELXL-97
_cell_angle_alpha 90.00
_cell_angle_beta 111.371(1)
_cell_angle_gamma 90.00
_cell_formula_units_Z 4
_cell_length_a 12.4109(5)
_cell_length_b 7.3211(3)
_cell_length_c 14.7400(5)
_cell_measurement_reflns_used 8508
_cell_measurement_temperature 180(1)
_cell_measurement_theta_max 34.98
_cell_measurement_theta_min 2.69
_cell_volume 1247.21(8)
_computing_cell_refinement SAINT
_computing_data_collection SMART
_computing_data_reduction SAINT
_computing_molecular_graphics SHELXTL
_computing_publication_material SHELXTL
_computing_structure_refinement SHELXTL
_computing_structure_solution SHELXTL
_diffrn_ambient_temperature 180(1)
_diffrn_measured_fraction_theta_full 0.992
_diffrn_measured_fraction_theta_max 0.992
_diffrn_measurement_device_type 'Bruker APEX'
_diffrn_measurement_method Omega
_diffrn_radiation_monochromator graphite
_diffrn_radiation_source 'fine-focus sealed tube'
_diffrn_radiation_type MoK\a
_diffrn_radiation_wavelength 0.71073
_diffrn_reflns_av_R_equivalents 0.0291
_diffrn_reflns_av_sigmaI/netI 0.0228
_diffrn_reflns_limit_h_max 17
_diffrn_reflns_limit_h_min -13
_diffrn_reflns_limit_k_max 10
_diffrn_reflns_limit_k_min -8
_diffrn_reflns_limit_l_max 20
_diffrn_reflns_limit_l_min -20
_diffrn_reflns_number 9977
_diffrn_reflns_theta_full 30.03
_diffrn_reflns_theta_max 30.03
_diffrn_reflns_theta_min 1.84
_exptl_absorpt_coefficient_mu 0.100
_exptl_absorpt_correction_type none
_exptl_crystal_colour Colourless
_exptl_crystal_density_diffrn 1.375
_exptl_crystal_density_method 'not measured'
_exptl_crystal_description Prism
_exptl_crystal_F_000 544
_exptl_crystal_size_max 0.40
_exptl_crystal_size_mid 0.22
_exptl_crystal_size_min 0.20
_refine_diff_density_max 0.407
_refine_diff_density_min -0.229
_refine_diff_density_rms 0.050
_refine_ls_extinction_expression Fc^*^=kFc[1+0.001xFc^2^\l^3^/sin(2\q)]^-1/4^
_refine_ls_extinction_method none
_refine_ls_goodness_of_fit_ref 1.982
_refine_ls_hydrogen_treatment constr
_refine_ls_matrix_type full
_refine_ls_number_parameters 175
_refine_ls_number_reflns 3621
_refine_ls_number_restraints 0
_refine_ls_restrained_S_all 1.982
_refine_ls_R_factor_all 0.0488
_refine_ls_R_factor_gt 0.0443
_refine_ls_shift/su_max 0.000
_refine_ls_shift/su_mean 0.000
_refine_ls_structure_factor_coef Fsqd
_refine_ls_weighting_details 'calc w=1/[\s^2^(Fo^2^)+(0.0300P)^2^+0.0000P] where P=(Fo^2^+2Fc^2^)/3'
_refine_ls_weighting_scheme calc
_refine_ls_wR_factor_gt 0.1081
_refine_ls_wR_factor_ref 0.1093
_reflns_number_gt 3221
_reflns_number_total 3621
_reflns_threshold_expression >2sigma(I)
_cod_data_source_file jo901559d_si_010.cif
_cod_data_source_block ef1290m
_cod_depositor_comments
;
The following automatic conversions were performed:
'_symmetry_cell_setting' value 'Monoclinic' changed to 'monoclinic'
according to '/home/saulius/struct/CIF-dictionaries/cif_core.dic'
dictionary named 'cif_core.dic' version 2.4.1 from
2010-06-29.

'_exptl_absorpt_correction_type' value 'None' changed to
'none' according to '/home/saulius/struct/CIF-dictionaries/cif_core.dic'
dictionary named 'cif_core.dic' version 2.4.1 from 2010-06-29.

Automatic conversion script
Id: cif_fix_enum 1527 2010-12-29 10:47:43Z saulius 
;
_cod_original_sg_symbol_H-M P2(1)/n
_cod_database_code 4025033

loop_
_symmetry_equiv_pos_as_xyz
'x, y, z'
'-x+1/2, y+1/2, -z+1/2'
'-x, -y, -z'
'x-1/2, -y-1/2, z-1/2'

loop_
_atom_site_label
_atom_site_type_symbol
_atom_site_fract_x
_atom_site_fract_y
_atom_site_fract_z
_atom_site_U_iso_or_equiv
_atom_site_adp_type
_atom_site_occupancy
_atom_site_symmetry_multiplicity
_atom_site_calc_flag
_atom_site_refinement_flags
_atom_site_disorder_assembly
_atom_site_disorder_group
O1 O 0.06982(6) 0.23272(10) 0.55394(5) 0.02815(18) Uani 1 1 d . . .
C2 C 0.18672(8) 0.18031(14) 0.61109(7) 0.0252(2) Uani 1 1 d . . .
O3 O 0.26271(6) 0.33061(10) 0.61415(5) 0.02658(17) Uani 1 1 d . . .
C4 C 0.25562(8) 0.40727(14) 0.52806(6) 0.0254(2) Uani 1 1 d . . .
C5 C 0.15120(8) 0.35965(13) 0.44283(6) 0.0239(2) Uani 1 1 d . . .
C6 C 0.04813(9) 0.31351(14) 0.46616(7) 0.0257(2) Uani 1 1 d . . .
C7 C 0.19025(10) 0.15707(17) 0.71384(7) 0.0328(2) Uani 1 1 d . . .
H7X H 0.2700 0.1333 0.7576 0.049 Uiso 1 1 calc R . .
H7Y H 0.1410 0.0540 0.7163 0.049 Uiso 1 1 calc R . .
H7Z H 0.1621 0.2688 0.7344 0.049 Uiso 1 1 calc R . .
C8 C 0.22243(10) 0.01207(15) 0.56999(8) 0.0320(2) Uani 1 1 d . . .
H8X H 0.2180 0.0369 0.5034 0.048 Uiso 1 1 calc R . .
H8Y H 0.1705 -0.0892 0.5693 0.048 Uiso 1 1 calc R . .
H8Z H 0.3020 -0.0208 0.6106 0.048 Uiso 1 1 calc R . .
O9 O 0.32896(7) 0.51491(11) 0.52878(5) 0.0362(2) Uani 1 1 d . . .
O10 O -0.05158(6) 0.34046(11) 0.41522(5) 0.0339(2) Uani 1 1 d . . .
C11 C 0.14443(8) 0.35675(13) 0.34819(7) 0.0236(2) Uani 1 1 d . . .
C12 C 0.23708(9) 0.35658(13) 0.30812(7) 0.0247(2) Uani 1 1 d . . .
C13 C 0.35813(9) 0.35746(15) 0.35365(8) 0.0312(2) Uani 1 1 d . . .
H13 H 0.3934 0.3690 0.4224 0.037 Uiso 1 1 calc R . .
C14 C 0.42543(10) 0.34126(15) 0.29701(8) 0.0342(2) Uani 1 1 d . . .
H14 H 0.5074 0.3424 0.3273 0.041 Uiso 1 1 calc R . .
C15 C 0.37464(10) 0.32332(15) 0.19601(8) 0.0348(3) Uani 1 1 d . . .
H15 H 0.4222 0.3126 0.1583 0.042 Uiso 1 1 calc R . .
C16 C 0.25609(10) 0.32100(15) 0.15055(8) 0.0320(2) Uani 1 1 d . . .
H16 H 0.2217 0.3076 0.0818 0.038 Uiso 1 1 calc R . .
C17 C 0.18731(9) 0.33845(13) 0.20632(7) 0.0261(2) Uani 1 1 d . . .
C18 C 0.05805(9) 0.33553(15) 0.17008(7) 0.0306(2) Uani 1 1 d . . .
H18X H 0.0271 0.2245 0.1309 0.037 Uiso 1 1 calc R . .
H18Y H 0.0251 0.4446 0.1299 0.037 Uiso 1 1 calc R . .
C19 C 0.03032(9) 0.33562(15) 0.26321(7) 0.0288(2) Uani 1 1 d . . .
H19X H -0.0222 0.4381 0.2621 0.035 Uiso 1 1 calc R . .
H19Y H -0.0078 0.2197 0.2690 0.035 Uiso 1 1 calc R . .

loop_
_atom_site_aniso_label
_atom_site_aniso_U_11
_atom_site_aniso_U_22
_atom_site_aniso_U_33
_atom_site_aniso_U_23
_atom_site_aniso_U_13
_atom_site_aniso_U_12
O1 0.0206(4) 0.0377(4) 0.0256(3) 0.0037(3) 0.0077(3) 0.0004(3)
C2 0.0216(5) 0.0299(5) 0.0221(4) 0.0013(3) 0.0058(4) -0.0018(4)
O3 0.0253(4) 0.0320(4) 0.0199(3) -0.0012(2) 0.0052(3) -0.0057(3)
C4 0.0232(5) 0.0292(5) 0.0216(4) -0.0009(4) 0.0056(3) -0.0018(4)
C5 0.0197(5) 0.0270(5) 0.0224(4) 0.0004(3) 0.0046(3) -0.0020(4)
C6 0.0226(5) 0.0291(5) 0.0239(4) -0.0020(4) 0.0067(4) -0.0013(4)
C7 0.0313(6) 0.0441(7) 0.0233(4) 0.0038(4) 0.0103(4) -0.0014(4)
C8 0.0327(6) 0.0299(6) 0.0327(5) -0.0005(4) 0.0114(4) 0.0007(4)
O9 0.0322(4) 0.0425(5) 0.0287(4) 0.0010(3) 0.0051(3) -0.0151(3)
O10 0.0213(4) 0.0470(5) 0.0300(4) 0.0021(3) 0.0052(3) 0.0004(3)
C11 0.0219(5) 0.0232(5) 0.0229(4) 0.0010(3) 0.0047(4) -0.0011(4)
C12 0.0243(5) 0.0247(5) 0.0236(4) 0.0005(3) 0.0072(4) -0.0022(4)
C13 0.0244(5) 0.0384(6) 0.0286(5) -0.0012(4) 0.0072(4) -0.0031(4)
C14 0.0256(5) 0.0384(6) 0.0388(6) -0.0017(4) 0.0121(5) -0.0032(4)
C15 0.0366(6) 0.0356(6) 0.0382(6) -0.0033(4) 0.0206(5) -0.0064(5)
C16 0.0373(6) 0.0326(6) 0.0280(5) -0.0020(4) 0.0141(4) -0.0067(4)
C17 0.0283(5) 0.0244(5) 0.0241(4) 0.0004(3) 0.0077(4) -0.0038(4)
C18 0.0283(5) 0.0379(6) 0.0215(4) 0.0002(4) 0.0043(4) -0.0024(4)
C19 0.0223(5) 0.0376(6) 0.0230(4) 0.0002(4) 0.0038(4) -0.0021(4)

loop_
_atom_type_symbol
_atom_type_description
_atom_type_scat_dispersion_real
_atom_type_scat_dispersion_imag
_atom_type_scat_source
C C 0.0033 0.0016 'International Tables Vol C Tables 4.2.6.8 and 6.1.1.4'
H H 0.0000 0.0000 'International Tables Vol C Tables 4.2.6.8 and 6.1.1.4'
O O 0.0106 0.0060 'International Tables Vol C Tables 4.2.6.8 and 6.1.1.4'

loop_
_geom_angle_atom_site_label_1
_geom_angle_atom_site_label_2
_geom_angle_atom_site_label_3
_geom_angle
_geom_angle_site_symmetry_1
_geom_angle_site_symmetry_3
_geom_angle_publ_flag
C6 O1 C2 118.78(7) . . ?
O3 C2 O1 108.90(8) . . ?
O3 C2 C8 110.59(8) . . ?
O1 C2 C8 111.32(8) . . ?
O3 C2 C7 106.01(8) . . ?
O1 C2 C7 105.78(8) . . ?
C8 C2 C7 113.93(9) . . ?
C4 O3 C2 117.85(7) . . ?
O9 C4 O3 118.11(8) . . ?
O9 C4 C5 126.01(9) . . ?
O3 C4 C5 115.68(8) . . ?
C11 C5 C6 119.79(9) . . ?
C11 C5 C4 125.38(9) . . ?
C6 C5 C4 114.83(8) . . ?
O10 C6 O1 117.80(9) . . ?
O10 C6 C5 126.54(9) . . ?
O1 C6 C5 115.67(8) . . ?
C5 C11 C12 130.03(9) . . ?
C5 C11 C19 122.37(9) . . ?
C12 C11 C19 107.41(8) . . ?
C13 C12 C17 119.21(9) . . ?
C13 C12 C11 131.63(9) . . ?
C17 C12 C11 108.96(9) . . ?
C14 C13 C12 119.12(9) . . ?
C13 C14 C15 120.95(11) . . ?
C16 C15 C14 120.51(10) . . ?
C15 C16 C17 119.25(10) . . ?
C16 C17 C12 120.96(10) . . ?
C16 C17 C18 126.70(9) . . ?
C12 C17 C18 112.31(9) . . ?
C17 C18 C19 104.01(8) . . ?
C11 C19 C18 107.01(8) . . ?

loop_
_geom_bond_atom_site_label_1
_geom_bond_atom_site_label_2
_geom_bond_distance
_geom_bond_site_symmetry_2
_geom_bond_publ_flag
O1 C6 1.3575(11) . ?
O1 C2 1.4391(12) . ?
C2 O3 1.4391(12) . ?
C2 C8 1.5087(14) . ?
C2 C7 1.5088(13) . ?
O3 C4 1.3607(11) . ?
C4 O9 1.2011(12) . ?
C4 C5 1.4808(13) . ?
C5 C11 1.3668(12) . ?
C5 C6 1.4797(14) . ?
C6 O10 1.2070(12) . ?
C11 C12 1.4716(14) . ?
C11 C19 1.5185(13) . ?
C12 C13 1.4045(14) . ?
C12 C17 1.4054(12) . ?
C13 C14 1.3846(15) . ?
C14 C15 1.3953(15) . ?
C15 C16 1.3768(16) . ?
C16 C17 1.3901(14) . ?
C17 C18 1.4950(15) . ?
C18 C19 1.5320(13) . ?

loop_
_cod_related_entry_id
_cod_related_entry_database
_cod_related_entry_code
1 ChemSpider 30659080
